data_1568581
loop_
_publ_author_name
'Viana, Maria S.'
'Gomes, Clara S. B.'
'Rosa, Vitor'

_publ_section_title
;
 Heteroleptic Copper Complexes as Catalysts for the CuAAC Reaction:
 Counter-Ion Influence in Catalyst Efficiency
;
_journal_issue 2
_journal_name_full Catalysts
_journal_page_first 386
_journal_paper_doi 10.3390/catal13020386
_journal_volume 13
_journal_year 2023
_chemical_formula_moiety 'C62 H50 Cu N2 P2, B F4, C H2 Cl2'
_chemical_formula_sum 'C63 H52 B Cl2 Cu F4 N2 P2'
_chemical_formula_weight 1120.25
_space_group_crystal_system orthorhombic
_space_group_IT_number 61
_space_group_name_Hall '-P 2ac 2ab'
_space_group_name_H-M_alt 'P b c a'
_atom_sites_solution_hydrogens geom
_audit_creation_method SHELXL-2018/3
_cell_angle_alpha 90
_cell_angle_beta 90
_cell_angle_gamma 90
_cell_formula_units_Z 8
_cell_length_a 17.4954(15)
_cell_length_b 23.7716(18)
_cell_length_c 26.188(2)
_cell_measurement_reflns_used 9886
_cell_measurement_temperature 110(2)
_cell_measurement_theta_max 25.62
_cell_measurement_theta_min 2.21
_cell_volume 10891.4(15)
_computing_cell_refinement 'Bruker SAINT'
_computing_data_collection 'Bruker APEX3'
_computing_data_reduction 'Bruker SAINT'
_computing_molecular_graphics ORTEP
_computing_publication_material 'WinGX and enCIFer'
_computing_structure_refinement 'SHELXL-2018/3 (Sheldrick, 2018)'
_computing_structure_solution 'SHELXT 2014/5 (Sheldrick, 2014)'
_diffrn_ambient_temperature 110(2)
_diffrn_measured_fraction_theta_full 0.998
_diffrn_measured_fraction_theta_max 0.995
_diffrn_measurement_device_type 'Bruker D8 Venture Photon 100 CMOS'
_diffrn_measurement_method '\f and \w scans'
_diffrn_radiation_probe x-ray
_diffrn_radiation_type MoK\a
_diffrn_radiation_wavelength 0.71073
_diffrn_reflns_av_R_equivalents 0.1721
_diffrn_reflns_av_unetI/netI 0.0731
_diffrn_reflns_Laue_measured_fraction_full 0.998
_diffrn_reflns_Laue_measured_fraction_max 0.995
_diffrn_reflns_limit_h_max 21
_diffrn_reflns_limit_h_min -21
_diffrn_reflns_limit_k_max 29
_diffrn_reflns_limit_k_min -27
_diffrn_reflns_limit_l_max 31
_diffrn_reflns_limit_l_min -31
_diffrn_reflns_number 112589
_diffrn_reflns_point_group_measured_fraction_full 0.998
_diffrn_reflns_point_group_measured_fraction_max 0.995
_diffrn_reflns_theta_full 25.242
_diffrn_reflns_theta_max 25.740
_diffrn_reflns_theta_min 1.882
_exptl_absorpt_coefficient_mu 0.614
_exptl_absorpt_correction_T_max 0.7453
_exptl_absorpt_correction_T_min 0.5233
_exptl_absorpt_correction_type multi-scan
_exptl_absorpt_process_details
;
 SADABS 2016/2: Krause, L., Herbst-Irmer, R., Sheldrick G.M. & Stalke D.,
 J. Appl. Cryst. 48 (2015) 3-10
;
_exptl_crystal_colour red
_exptl_crystal_density_diffrn 1.366
_exptl_crystal_description block
_exptl_crystal_F_000 4624
_exptl_crystal_size_max 0.400
_exptl_crystal_size_mid 0.200
_exptl_crystal_size_min 0.200
_refine_diff_density_max 0.888
_refine_diff_density_min -1.240
_refine_diff_density_rms 0.094
_refine_ls_extinction_method none
_refine_ls_goodness_of_fit_ref 1.048
_refine_ls_hydrogen_treatment constr
_refine_ls_matrix_type full
_refine_ls_number_parameters 676
_refine_ls_number_reflns 10365
_refine_ls_number_restraints 0
_refine_ls_restrained_S_all 1.048
_refine_ls_R_factor_all 0.0948
_refine_ls_R_factor_gt 0.0581
_refine_ls_shift/su_max 0.001
_refine_ls_shift/su_mean 0.000
_refine_ls_structure_factor_coef Fsqd
_refine_ls_weighting_details 'w=1/[\s^2^(Fo^2^)+(0.0828P)^2^+12.7641P] where P=(Fo^2^+2Fc^2^)/3'
_refine_ls_weighting_scheme calc
_refine_ls_wR_factor_gt 0.1464
_refine_ls_wR_factor_ref 0.1617
_reflns_Friedel_coverage 0.000
_reflns_number_gt 7306
_reflns_number_total 10365
_reflns_threshold_expression 'I > 2\s(I)'
_cod_data_source_file Ligand-L3_and_complexes_1-BF4_1-OTf_1-NO3_2-NO3_and_3-NO3.cif
_cod_data_source_block 1-BF4
_cod_original_cell_volume 10891.2(15)
_cod_database_code 1568581
_shelx_shelxl_version_number 2018/3
_shelx_space_group_comment
;
The symmetry employed for this shelxl refinement is uniquely defined
by the following loop, which should always be used as a source of
symmetry information in preference to the above space-group names.
They are only intended as comments.
;
_shelx_estimated_absorpt_t_min 0.791
_shelx_estimated_absorpt_t_max 0.887

loop_
_space_group_symop_operation_xyz
'x, y, z'
'x+1/2, -y+1/2, -z'
'-x, y+1/2, -z+1/2'
'-x+1/2, -y, z+1/2'
'-x, -y, -z'
'-x-1/2, y-1/2, z'
'x, -y-1/2, z-1/2'
'x-1/2, y, -z-1/2'

loop_
_atom_site_label
_atom_site_type_symbol
_atom_site_fract_x
_atom_site_fract_y
_atom_site_fract_z
_atom_site_U_iso_or_equiv
_atom_site_adp_type
_atom_site_occupancy
_atom_site_site_symmetry_order
_atom_site_calc_flag
_atom_site_refinement_flags_posn
_atom_site_refinement_flags_adp
_atom_site_refinement_flags_occupancy
_atom_site_disorder_assembly
_atom_site_disorder_group
C1 C 0.4795(2) 0.62575(14) 0.60051(13) 0.0126(7) Uani 1 1 d . . . . .
C2 C 0.5540(2) 0.61249(15) 0.62357(14) 0.0149(8) Uani 1 1 d . . . . .
C3 C 0.5836(2) 0.61277(16) 0.67262(14) 0.0199(8) Uani 1 1 d . . . . .
H3 H 0.551679 0.620414 0.701162 0.024 Uiso 1 1 calc R U . . .
C4 C 0.6619(2) 0.60147(17) 0.67921(16) 0.0242(9) Uani 1 1 d . . . . .
H4 H 0.682201 0.601689 0.712842 0.029 Uiso 1 1 calc R U . . .
C5 C 0.7100(2) 0.59017(17) 0.63933(16) 0.0237(9) Uani 1 1 d . . . . .
H5 H 0.762681 0.583255 0.645608 0.028 Uiso 1 1 calc R U . . .
C6 C 0.6812(2) 0.58877(15) 0.58814(15) 0.0187(8) Uani 1 1 d . . . . .
C7 C 0.7229(2) 0.57773(16) 0.54298(16) 0.0227(9) Uani 1 1 d . . . . .
H7 H 0.776142 0.570220 0.545138 0.027 Uiso 1 1 calc R U . . .
C8 C 0.6881(2) 0.57768(16) 0.49639(15) 0.0209(9) Uani 1 1 d . . . . .
H8 H 0.717830 0.570236 0.466807 0.025 Uiso 1 1 calc R U . . .
C9 C 0.6088(2) 0.58840(15) 0.49074(14) 0.0178(8) Uani 1 1 d . . . . .
H9 H 0.585632 0.587985 0.457935 0.021 Uiso 1 1 calc R U . . .
C10 C 0.5661(2) 0.59942(14) 0.53375(14) 0.0144(8) Uani 1 1 d . . . . .
C11 C 0.4856(2) 0.61209(14) 0.54428(13) 0.0122(7) Uani 1 1 d . . . . .
C12 C 0.6030(2) 0.59933(14) 0.58215(14) 0.0142(8) Uani 1 1 d . . . . .
C13 C 0.4059(2) 0.66608(15) 0.66749(13) 0.0130(7) Uani 1 1 d . . . . .
C14 C 0.4006(2) 0.62624(15) 0.70625(13) 0.0142(7) Uani 1 1 d . . . . .
H14 H 0.411925 0.587848 0.699592 0.017 Uiso 1 1 calc R U . . .
C15 C 0.3786(2) 0.64327(16) 0.75474(13) 0.0175(8) Uani 1 1 d . . . . .
H15 H 0.372734 0.615884 0.780871 0.021 Uiso 1 1 calc R U . . .
C16 C 0.3649(2) 0.69926(17) 0.76585(13) 0.0197(8) Uani 1 1 d . . . . .
C17 C 0.3713(2) 0.73827(16) 0.72697(14) 0.0218(9) Uani 1 1 d . . . . .
H17 H 0.362580 0.776925 0.734085 0.026 Uiso 1 1 calc R U . . .
C18 C 0.3902(2) 0.72185(16) 0.67752(14) 0.0202(8) Uani 1 1 d . . . . .
H18 H 0.392307 0.748905 0.650859 0.024 Uiso 1 1 calc R U . . .
C19 C 0.3431(3) 0.7177(2) 0.81925(15) 0.0336(11) Uani 1 1 d . . . . .
H19A H 0.341316 0.684747 0.841760 0.050 Uiso 1 1 calc R U . . .
H19B H 0.381131 0.744414 0.832094 0.050 Uiso 1 1 calc R U . . .
H19C H 0.292759 0.735693 0.818448 0.050 Uiso 1 1 calc R U . . .
C20 C 0.4219(2) 0.60301(14) 0.46423(13) 0.0141(8) Uani 1 1 d . . . . .
C21 C 0.3809(2) 0.55781(16) 0.44592(15) 0.0235(9) Uani 1 1 d . . . . .
H21 H 0.359589 0.531199 0.468923 0.028 Uiso 1 1 calc R U . . .
C22 C 0.3711(3) 0.55136(17) 0.39352(16) 0.0320(11) Uani 1 1 d . . . . .
H22 H 0.343609 0.519793 0.380913 0.038 Uiso 1 1 calc R U . . .
C23 C 0.4007(2) 0.59029(17) 0.35942(15) 0.0254(9) Uani 1 1 d . . . . .
C24 C 0.4408(2) 0.63555(18) 0.37844(15) 0.0244(9) Uani 1 1 d . . . . .
H24 H 0.461099 0.662636 0.355481 0.029 Uiso 1 1 calc R U . . .
C25 C 0.4521(2) 0.64229(16) 0.43079(14) 0.0198(8) Uani 1 1 d . . . . .
H25 H 0.480241 0.673520 0.443387 0.024 Uiso 1 1 calc R U . . .
C26 C 0.3870(3) 0.5829(2) 0.30270(16) 0.0472(14) Uani 1 1 d . . . . .
H26A H 0.357608 0.548457 0.296826 0.071 Uiso 1 1 calc R U . . .
H26B H 0.358426 0.615302 0.289591 0.071 Uiso 1 1 calc R U . . .
H26C H 0.436242 0.580281 0.284989 0.071 Uiso 1 1 calc R U . . .
C27 C 0.2401(2) 0.72079(15) 0.45990(13) 0.0155(8) Uani 1 1 d . . . . .
C28 C 0.2520(2) 0.67441(16) 0.42835(14) 0.0193(8) Uani 1 1 d . . . . .
H28 H 0.287873 0.646375 0.437965 0.023 Uiso 1 1 calc R U . . .
C29 C 0.2113(2) 0.66883(17) 0.38258(15) 0.0241(9) Uani 1 1 d . . . . .
H29 H 0.219095 0.636825 0.361491 0.029 Uiso 1 1 calc R U . . .
C30 C 0.1599(2) 0.70999(18) 0.36815(15) 0.0258(9) Uani 1 1 d . . . . .
H30 H 0.132366 0.706453 0.337053 0.031 Uiso 1 1 calc R U . . .
C31 C 0.1487(2) 0.75648(17) 0.39926(15) 0.0247(9) Uani 1 1 d . . . . .
H31 H 0.113599 0.784872 0.389206 0.030 Uiso 1 1 calc R U . . .
C32 C 0.1881(2) 0.76193(15) 0.44469(14) 0.0181(8) Uani 1 1 d . . . . .
H32 H 0.179706 0.793915 0.465706 0.022 Uiso 1 1 calc R U . . .
C33 C 0.3755(2) 0.77250(15) 0.50054(13) 0.0139(7) Uani 1 1 d . . . . .
C34 C 0.4419(2) 0.77238(17) 0.52979(15) 0.0222(9) Uani 1 1 d . . . . .
H34 H 0.445946 0.747345 0.557932 0.027 Uiso 1 1 calc R U . . .
C35 C 0.5018(2) 0.80798(16) 0.51866(15) 0.0236(9) Uani 1 1 d . . . . .
H35 H 0.546103 0.808191 0.539662 0.028 Uiso 1 1 calc R U . . .
C36 C 0.4974(2) 0.84339(16) 0.47683(15) 0.0238(9) Uani 1 1 d . . . . .
H36 H 0.538815 0.867627 0.468751 0.029 Uiso 1 1 calc R U . . .
C37 C 0.4323(2) 0.84332(16) 0.44683(15) 0.0239(9) Uani 1 1 d . . . . .
H37 H 0.429370 0.867480 0.417994 0.029 Uiso 1 1 calc R U . . .
C38 C 0.3717(2) 0.80865(15) 0.45831(14) 0.0190(8) Uani 1 1 d . . . . .
H38 H 0.327181 0.809199 0.437559 0.023 Uiso 1 1 calc R U . . .
C39 C 0.2373(2) 0.76921(15) 0.56029(13) 0.0146(8) Uani 1 1 d . . . . .
C40 C 0.1633(2) 0.75030(16) 0.57053(14) 0.0196(8) Uani 1 1 d . . . . .
H40 H 0.144429 0.717734 0.553695 0.024 Uiso 1 1 calc R U . . .
C41 C 0.1170(2) 0.77860(16) 0.60503(15) 0.0220(9) Uani 1 1 d . . . . .
H41 H 0.066508 0.765780 0.611458 0.026 Uiso 1 1 calc R U . . .
C42 C 0.1449(2) 0.82574(17) 0.63013(15) 0.0247(9) Uani 1 1 d . . . . .
H42 H 0.113560 0.845067 0.653969 0.030 Uiso 1 1 calc R U . . .
C43 C 0.2186(3) 0.84475(17) 0.62051(15) 0.0270(10) Uani 1 1 d . . . . .
H43 H 0.237541 0.876870 0.637962 0.032 Uiso 1 1 calc R U . . .
C44 C 0.2645(2) 0.81692(16) 0.58543(14) 0.0199(8) Uani 1 1 d . . . . .
H44 H 0.314567 0.830392 0.578538 0.024 Uiso 1 1 calc R U . . .
C45 C 0.1846(2) 0.54742(15) 0.55371(13) 0.0148(8) Uani 1 1 d . . . . .
C46 C 0.1500(2) 0.49700(16) 0.56803(14) 0.0202(9) Uani 1 1 d . . . . .
H46 H 0.158183 0.482388 0.601351 0.024 Uiso 1 1 calc R U . . .
C47 C 0.1040(2) 0.46805(17) 0.53400(15) 0.0228(9) Uani 1 1 d . . . . .
H47 H 0.080162 0.433909 0.544140 0.027 Uiso 1 1 calc R U . . .
C48 C 0.0925(2) 0.48896(17) 0.48499(15) 0.0222(9) Uani 1 1 d . . . . .
H48 H 0.060960 0.468994 0.461676 0.027 Uiso 1 1 calc R U . . .
C49 C 0.1266(2) 0.53835(17) 0.47019(15) 0.0241(9) Uani 1 1 d . . . . .
H49 H 0.118640 0.552480 0.436672 0.029 Uiso 1 1 calc R U . . .
C50 C 0.1729(2) 0.56778(16) 0.50428(14) 0.0190(8) Uani 1 1 d . . . . .
H50 H 0.196638 0.601835 0.493856 0.023 Uiso 1 1 calc R U . . .
C51 C 0.2898(2) 0.53650(15) 0.63655(13) 0.0150(8) Uani 1 1 d . . . . .
C52 C 0.3570(2) 0.51204(15) 0.61814(15) 0.0185(8) Uani 1 1 d . . . . .
H52 H 0.374722 0.521441 0.584928 0.022 Uiso 1 1 calc R U . . .
C53 C 0.3979(2) 0.47448(16) 0.64743(16) 0.0259(10) Uani 1 1 d . . . . .
H53 H 0.443390 0.457976 0.634480 0.031 Uiso 1 1 calc R U . . .
C54 C 0.3722(3) 0.46099(17) 0.69594(16) 0.0304(11) Uani 1 1 d . . . . .
H54 H 0.400834 0.435626 0.716411 0.037 Uiso 1 1 calc R U . . .
C55 C 0.3056(3) 0.48380(17) 0.71491(15) 0.0285(10) Uani 1 1 d . . . . .
H55 H 0.288349 0.474036 0.748150 0.034 Uiso 1 1 calc R U . . .
C56 C 0.2637(2) 0.52131(16) 0.68504(14) 0.0208(9) Uani 1 1 d . . . . .
H56 H 0.217248 0.536590 0.697721 0.025 Uiso 1 1 calc R U . . .
C57 C 0.1752(2) 0.62336(15) 0.63993(13) 0.0143(7) Uani 1 1 d . . . . .
C58 C 0.0986(2) 0.60944(16) 0.64221(14) 0.0206(8) Uani 1 1 d . . . . .
H58 H 0.079231 0.580287 0.621025 0.025 Uiso 1 1 calc R U . . .
C59 C 0.0499(2) 0.63744(18) 0.67490(15) 0.0249(9) Uani 1 1 d . . . . .
H59 H -0.002765 0.627735 0.675790 0.030 Uiso 1 1 calc R U . . .
C60 C 0.0774(2) 0.67983(16) 0.70659(14) 0.0217(9) Uani 1 1 d . . . . .
H60 H 0.043888 0.699059 0.729149 0.026 Uiso 1 1 calc R U . . .
C61 C 0.1541(2) 0.69366(17) 0.70492(15) 0.0233(9) Uani 1 1 d . . . . .
H61 H 0.173517 0.722149 0.726781 0.028 Uiso 1 1 calc R U . . .
C62 C 0.2028(2) 0.66600(16) 0.67132(14) 0.0200(8) Uani 1 1 d . . . . .
H62 H 0.255228 0.676271 0.669787 0.024 Uiso 1 1 calc R U . . .
C63 C 0.4945(3) 0.3850(2) 0.8105(2) 0.0503(14) Uani 1 1 d . . . . .
H63A H 0.455923 0.384839 0.838203 0.060 Uiso 1 1 calc R U . . .
H63B H 0.493529 0.422604 0.794241 0.060 Uiso 1 1 calc R U . . .
N1 N 0.41834(17) 0.64986(12) 0.61511(11) 0.0124(6) Uani 1 1 d . . . . .
N2 N 0.42329(17) 0.61268(12) 0.51853(11) 0.0126(6) Uani 1 1 d . . . . .
B1 B 0.4211(3) 0.5086(2) 0.83932(18) 0.0334(13) Uani 1 1 d . . . . .
F1 F 0.39186(15) 0.55857(11) 0.85843(9) 0.0368(6) Uani 1 1 d . . . . .
F2 F 0.47893(15) 0.48925(11) 0.87138(9) 0.0387(7) Uani 1 1 d . . . . .
F3 F 0.36332(18) 0.46853(12) 0.83683(10) 0.0505(8) Uani 1 1 d . . . . .
F4 F 0.45133(16) 0.51750(11) 0.79069(9) 0.0378(6) Uani 1 1 d . . . . .
P1 P 0.29675(5) 0.72620(4) 0.51851(3) 0.0131(2) Uani 1 1 d . . . . .
P2 P 0.24330(5) 0.58919(4) 0.59658(3) 0.0126(2) Uani 1 1 d . . . . .
Cu1 Cu 0.33061(2) 0.64636(2) 0.55932(2) 0.01241(13) Uani 1 1 d . . . . .
Cl1 Cl 0.58644(11) 0.37297(7) 0.83711(6) 0.0705(5) Uani 1 1 d . . . . .
Cl2 Cl 0.47047(8) 0.33353(5) 0.76491(5) 0.0460(3) Uani 1 1 d . . . . .

loop_
_atom_site_aniso_label
_atom_site_aniso_U_11
_atom_site_aniso_U_22
_atom_site_aniso_U_33
_atom_site_aniso_U_23
_atom_site_aniso_U_13
_atom_site_aniso_U_12
C1 0.0116(19) 0.0107(17) 0.0153(18) 0.0018(13) -0.0010(14) -0.0016(15)
C2 0.0090(18) 0.0136(18) 0.0222(19) 0.0023(14) 0.0017(15) -0.0025(15)
C3 0.018(2) 0.023(2) 0.0181(19) -0.0017(15) -0.0014(16) -0.0031(17)
C4 0.018(2) 0.028(2) 0.026(2) 0.0009(17) -0.0111(17) -0.0006(17)
C5 0.011(2) 0.023(2) 0.038(2) -0.0009(17) -0.0073(17) -0.0014(17)
C6 0.012(2) 0.0125(18) 0.031(2) 0.0021(16) -0.0021(16) 0.0002(15)
C7 0.013(2) 0.016(2) 0.040(2) 0.0015(17) 0.0043(17) 0.0009(16)
C8 0.018(2) 0.016(2) 0.029(2) -0.0006(16) 0.0101(17) -0.0010(16)
C9 0.017(2) 0.0150(19) 0.022(2) 0.0002(15) 0.0034(16) 0.0000(16)
C10 0.0120(19) 0.0093(17) 0.0219(19) 0.0030(14) 0.0001(15) 0.0028(14)
C11 0.0118(19) 0.0097(17) 0.0152(18) 0.0017(13) 0.0008(14) -0.0002(14)
C12 0.0118(19) 0.0088(17) 0.0219(19) 0.0002(14) -0.0002(15) -0.0005(14)
C13 0.0084(18) 0.0199(19) 0.0108(17) -0.0032(14) -0.0022(14) 0.0000(15)
C14 0.0082(18) 0.0184(19) 0.0159(18) -0.0004(14) -0.0016(14) -0.0003(15)
C15 0.014(2) 0.026(2) 0.0124(18) 0.0043(15) -0.0022(15) -0.0036(16)
C16 0.014(2) 0.031(2) 0.0136(18) -0.0064(16) -0.0005(15) 0.0010(17)
C17 0.024(2) 0.019(2) 0.022(2) -0.0054(16) 0.0032(17) 0.0031(17)
C18 0.022(2) 0.020(2) 0.0181(19) 0.0008(15) 0.0007(16) 0.0035(17)
C19 0.038(3) 0.043(3) 0.019(2) -0.0079(19) 0.0074(19) 0.003(2)
C20 0.0151(19) 0.0146(18) 0.0127(18) -0.0027(14) -0.0014(15) 0.0033(15)
C21 0.033(2) 0.0136(19) 0.024(2) 0.0027(16) -0.0053(18) -0.0030(17)
C22 0.051(3) 0.017(2) 0.027(2) -0.0054(17) -0.014(2) -0.002(2)
C23 0.032(2) 0.028(2) 0.017(2) -0.0035(16) -0.0026(17) 0.0056(19)
C24 0.022(2) 0.034(2) 0.017(2) 0.0040(17) -0.0014(17) 0.0022(18)
C25 0.016(2) 0.024(2) 0.019(2) 0.0022(15) 0.0000(15) 0.0002(17)
C26 0.064(4) 0.059(3) 0.019(2) -0.006(2) -0.011(2) -0.003(3)
C27 0.015(2) 0.0160(18) 0.0153(18) 0.0047(14) -0.0016(15) -0.0054(15)
C28 0.018(2) 0.018(2) 0.022(2) 0.0033(15) -0.0028(16) 0.0009(16)
C29 0.024(2) 0.029(2) 0.019(2) -0.0047(17) -0.0027(17) -0.0017(18)
C30 0.025(2) 0.033(2) 0.019(2) 0.0044(17) -0.0077(17) -0.0043(19)
C31 0.025(2) 0.023(2) 0.026(2) 0.0088(17) -0.0070(18) 0.0013(18)
C32 0.020(2) 0.0130(18) 0.021(2) 0.0012(15) -0.0034(16) -0.0023(15)
C33 0.0125(19) 0.0142(18) 0.0152(17) -0.0008(14) 0.0042(15) 0.0004(15)
C34 0.021(2) 0.026(2) 0.020(2) 0.0012(16) 0.0005(16) -0.0010(17)
C35 0.017(2) 0.026(2) 0.028(2) -0.0006(17) -0.0033(17) -0.0030(17)
C36 0.017(2) 0.022(2) 0.032(2) -0.0010(17) 0.0065(18) -0.0048(17)
C37 0.025(2) 0.021(2) 0.026(2) 0.0046(16) 0.0034(18) -0.0039(17)
C38 0.022(2) 0.019(2) 0.0164(18) 0.0028(15) -0.0011(16) 0.0003(17)
C39 0.0149(19) 0.0157(18) 0.0131(17) 0.0040(14) -0.0014(15) 0.0037(15)
C40 0.021(2) 0.0164(19) 0.022(2) 0.0042(15) 0.0012(16) 0.0008(16)
C41 0.015(2) 0.024(2) 0.028(2) 0.0099(16) 0.0046(16) 0.0067(17)
C42 0.028(2) 0.026(2) 0.021(2) 0.0015(17) 0.0054(17) 0.0095(18)
C43 0.033(3) 0.023(2) 0.024(2) -0.0081(17) -0.0012(19) 0.0047(19)
C44 0.017(2) 0.019(2) 0.024(2) 0.0007(16) -0.0018(16) 0.0013(16)
C45 0.0087(18) 0.0187(19) 0.0172(18) -0.0028(14) 0.0003(14) 0.0027(14)
C46 0.019(2) 0.025(2) 0.0168(19) 0.0002(15) 0.0005(15) 0.0008(17)
C47 0.019(2) 0.022(2) 0.028(2) -0.0029(16) 0.0014(17) -0.0049(17)
C48 0.014(2) 0.027(2) 0.026(2) -0.0100(17) -0.0026(16) 0.0022(17)
C49 0.028(2) 0.026(2) 0.018(2) -0.0027(16) -0.0057(17) 0.0050(18)
C50 0.018(2) 0.0185(19) 0.0200(19) 0.0014(15) -0.0009(16) 0.0005(16)
C51 0.0137(19) 0.0133(18) 0.0180(19) 0.0005(14) -0.0047(15) 0.0003(15)
C52 0.018(2) 0.0145(19) 0.023(2) -0.0029(15) -0.0028(16) 0.0000(16)
C53 0.026(2) 0.016(2) 0.036(2) -0.0072(17) -0.0117(19) 0.0069(17)
C54 0.046(3) 0.014(2) 0.032(2) 0.0010(17) -0.024(2) 0.003(2)
C55 0.045(3) 0.022(2) 0.019(2) 0.0053(16) -0.0119(19) -0.006(2)
C56 0.017(2) 0.023(2) 0.022(2) 0.0014(16) -0.0032(16) -0.0032(16)
C57 0.0154(19) 0.0142(18) 0.0133(17) 0.0053(14) 0.0008(15) 0.0033(15)
C58 0.018(2) 0.023(2) 0.021(2) -0.0015(16) 0.0043(16) -0.0009(17)
C59 0.016(2) 0.036(2) 0.023(2) -0.0020(18) 0.0077(17) -0.0042(18)
C60 0.020(2) 0.026(2) 0.019(2) -0.0011(16) 0.0082(16) 0.0067(17)
C61 0.026(2) 0.023(2) 0.021(2) -0.0059(16) -0.0030(17) 0.0026(18)
C62 0.013(2) 0.025(2) 0.022(2) -0.0010(16) 0.0025(16) 0.0013(17)
C63 0.057(4) 0.043(3) 0.050(3) 0.002(2) 0.008(3) 0.013(3)
N1 0.0115(16) 0.0149(15) 0.0108(14) -0.0001(11) 0.0012(12) -0.0003(13)
N2 0.0137(16) 0.0115(15) 0.0127(14) 0.0004(11) 0.0017(12) 0.0006(12)
B1 0.035(3) 0.045(3) 0.021(2) 0.011(2) -0.014(2) -0.017(3)
F1 0.0371(16) 0.0401(16) 0.0331(14) 0.0008(11) -0.0011(12) 0.0006(12)
F2 0.0421(17) 0.0456(16) 0.0286(14) 0.0058(11) -0.0120(12) 0.0003(13)
F3 0.060(2) 0.0489(18) 0.0426(16) 0.0109(13) -0.0181(14) -0.0244(15)
F4 0.0545(19) 0.0344(14) 0.0243(13) 0.0015(11) -0.0020(12) -0.0042(13)
P1 0.0121(5) 0.0126(5) 0.0146(5) 0.0010(4) -0.0017(4) 0.0006(4)
P2 0.0108(5) 0.0134(5) 0.0137(4) 0.0010(3) -0.0002(4) 0.0016(4)
Cu1 0.0104(2) 0.0134(2) 0.0135(2) 0.00155(16) -0.00014(17) 0.00128(17)
Cl1 0.0883(13) 0.0541(9) 0.0692(10) -0.0174(7) -0.0388(9) 0.0252(8)
Cl2 0.0491(8) 0.0467(7) 0.0421(7) 0.0015(5) 0.0010(6) 0.0002(6)

loop_
_atom_type_symbol
_atom_type_description
_atom_type_scat_dispersion_real
_atom_type_scat_dispersion_imag
_atom_type_scat_source
C C 0.0033 0.0016 'International Tables Vol C Tables 4.2.6.8 and 6.1.1.4'
H H 0.0000 0.0000 'International Tables Vol C Tables 4.2.6.8 and 6.1.1.4'
N N 0.0061 0.0033 'International Tables Vol C Tables 4.2.6.8 and 6.1.1.4'
B B 0.0013 0.0007 'International Tables Vol C Tables 4.2.6.8 and 6.1.1.4'
F F 0.0171 0.0103 'International Tables Vol C Tables 4.2.6.8 and 6.1.1.4'
P P 0.1023 0.0942 'International Tables Vol C Tables 4.2.6.8 and 6.1.1.4'
Cu Cu 0.3201 1.2651 'International Tables Vol C Tables 4.2.6.8 and 6.1.1.4'
Cl Cl 0.1484 0.1585 'International Tables Vol C Tables 4.2.6.8 and 6.1.1.4'

loop_
_geom_angle_atom_site_label_1
_geom_angle_atom_site_label_2
_geom_angle_atom_site_label_3
_geom_angle
_geom_angle_site_symmetry_1
_geom_angle_site_symmetry_3
_geom_angle_publ_flag
N1 C1 C2 135.9(3) . . ?
N1 C1 C11 116.7(3) . . ?
C2 C1 C11 106.9(3) . . ?
C3 C2 C12 119.1(3) . . ?
C3 C2 C1 135.3(3) . . ?
C12 C2 C1 105.6(3) . . ?
C2 C3 C4 118.4(4) . . ?
C2 C3 H3 120.8 . . ?
C4 C3 H3 120.8 . . ?
C5 C4 C3 122.9(4) . . ?
C5 C4 H4 118.5 . . ?
C3 C4 H4 118.5 . . ?
C4 C5 C6 120.1(4) . . ?
C4 C5 H5 119.9 . . ?
C6 C5 H5 119.9 . . ?
C12 C6 C7 116.4(3) . . ?
C12 C6 C5 116.4(4) . . ?
C7 C6 C5 127.2(4) . . ?
C8 C7 C6 121.2(4) . . ?
C8 C7 H7 119.4 . . ?
C6 C7 H7 119.4 . . ?
C7 C8 C9 122.0(4) . . ?
C7 C8 H8 119.0 . . ?
C9 C8 H8 119.0 . . ?
C10 C9 C8 118.7(3) . . ?
C10 C9 H9 120.7 . . ?
C8 C9 H9 120.7 . . ?
C9 C10 C12 118.8(3) . . ?
C9 C10 C11 135.6(3) . . ?
C12 C10 C11 105.6(3) . . ?
N2 C11 C10 136.0(3) . . ?
N2 C11 C1 116.8(3) . . ?
C10 C11 C1 107.2(3) . . ?
C6 C12 C2 123.0(3) . . ?
C6 C12 C10 122.9(3) . . ?
C2 C12 C10 114.1(3) . . ?
C18 C13 C14 120.1(3) . . ?
C18 C13 N1 117.9(3) . . ?
C14 C13 N1 121.5(3) . . ?
C15 C14 C13 119.2(3) . . ?
C15 C14 H14 120.4 . . ?
C13 C14 H14 120.4 . . ?
C16 C15 C14 121.4(3) . . ?
C16 C15 H15 119.3 . . ?
C14 C15 H15 119.3 . . ?
C17 C16 C15 118.5(3) . . ?
C17 C16 C19 120.5(4) . . ?
C15 C16 C19 121.0(4) . . ?
C16 C17 C18 121.1(4) . . ?
C16 C17 H17 119.5 . . ?
C18 C17 H17 119.5 . . ?
C13 C18 C17 119.6(3) . . ?
C13 C18 H18 120.2 . . ?
C17 C18 H18 120.2 . . ?
C16 C19 H19A 109.5 . . ?
C16 C19 H19B 109.5 . . ?
H19A C19 H19B 109.5 . . ?
C16 C19 H19C 109.5 . . ?
H19A C19 H19C 109.5 . . ?
H19B C19 H19C 109.5 . . ?
C21 C20 C25 120.3(3) . . ?
C21 C20 N2 118.5(3) . . ?
C25 C20 N2 120.7(3) . . ?
C20 C21 C22 119.6(4) . . ?
C20 C21 H21 120.2 . . ?
C22 C21 H21 120.2 . . ?
C23 C22 C21 121.0(4) . . ?
C23 C22 H22 119.5 . . ?
C21 C22 H22 119.5 . . ?
C24 C23 C22 118.6(4) . . ?
C24 C23 C26 121.7(4) . . ?
C22 C23 C26 119.7(4) . . ?
C23 C24 C25 121.2(4) . . ?
C23 C24 H24 119.4 . . ?
C25 C24 H24 119.4 . . ?
C20 C25 C24 119.3(4) . . ?
C20 C25 H25 120.3 . . ?
C24 C25 H25 120.3 . . ?
C23 C26 H26A 109.5 . . ?
C23 C26 H26B 109.5 . . ?
H26A C26 H26B 109.5 . . ?
C23 C26 H26C 109.5 . . ?
H26A C26 H26C 109.5 . . ?
H26B C26 H26C 109.5 . . ?
C32 C27 C28 118.9(3) . . ?
C32 C27 P1 122.9(3) . . ?
C28 C27 P1 118.2(3) . . ?
C27 C28 C29 120.5(4) . . ?
C27 C28 H28 119.8 . . ?
C29 C28 H28 119.8 . . ?
C30 C29 C28 119.9(4) . . ?
C30 C29 H29 120.1 . . ?
C28 C29 H29 120.1 . . ?
C29 C30 C31 119.7(4) . . ?
C29 C30 H30 120.2 . . ?
C31 C30 H30 120.2 . . ?
C32 C31 C30 120.7(4) . . ?
C32 C31 H31 119.7 . . ?
C30 C31 H31 119.7 . . ?
C31 C32 C27 120.4(4) . . ?
C31 C32 H32 119.8 . . ?
C27 C32 H32 119.8 . . ?
C34 C33 C38 118.4(3) . . ?
C34 C33 P1 119.1(3) . . ?
C38 C33 P1 122.5(3) . . ?
C35 C34 C33 121.1(4) . . ?
C35 C34 H34 119.4 . . ?
C33 C34 H34 119.4 . . ?
C34 C35 C36 119.9(4) . . ?
C34 C35 H35 120.1 . . ?
C36 C35 H35 120.1 . . ?
C35 C36 C37 119.7(4) . . ?
C35 C36 H36 120.2 . . ?
C37 C36 H36 120.2 . . ?
C38 C37 C36 120.7(4) . . ?
C38 C37 H37 119.6 . . ?
C36 C37 H37 119.7 . . ?
C37 C38 C33 120.2(4) . . ?
C37 C38 H38 119.9 . . ?
C33 C38 H38 119.9 . . ?
C44 C39 C40 119.2(3) . . ?
C44 C39 P1 123.0(3) . . ?
C40 C39 P1 117.6(3) . . ?
C41 C40 C39 120.7(4) . . ?
C41 C40 H40 119.7 . . ?
C39 C40 H40 119.7 . . ?
C40 C41 C42 119.7(4) . . ?
C40 C41 H41 120.2 . . ?
C42 C41 H41 120.2 . . ?
C43 C42 C41 120.2(4) . . ?
C43 C42 H42 119.9 . . ?
C41 C42 H42 119.9 . . ?
C42 C43 C44 120.2(4) . . ?
C42 C43 H43 119.9 . . ?
C44 C43 H43 119.9 . . ?
C43 C44 C39 120.1(4) . . ?
C43 C44 H44 119.9 . . ?
C39 C44 H44 119.9 . . ?
C46 C45 C50 118.9(3) . . ?
C46 C45 P2 123.3(3) . . ?
C50 C45 P2 117.8(3) . . ?
C47 C46 C45 120.4(4) . . ?
C47 C46 H46 119.8 . . ?
C45 C46 H46 119.8 . . ?
C46 C47 C48 120.0(4) . . ?
C46 C47 H47 120.0 . . ?
C48 C47 H47 120.0 . . ?
C49 C48 C47 120.2(4) . . ?
C49 C48 H48 119.9 . . ?
C47 C48 H48 119.9 . . ?
C48 C49 C50 120.1(4) . . ?
C48 C49 H49 120.0 . . ?
C50 C49 H49 120.0 . . ?
C49 C50 C45 120.3(4) . . ?
C49 C50 H50 119.8 . . ?
C45 C50 H50 119.8 . . ?
C56 C51 C52 118.7(3) . . ?
C56 C51 P2 123.6(3) . . ?
C52 C51 P2 117.6(3) . . ?
C53 C52 C51 121.0(4) . . ?
C53 C52 H52 119.5 . . ?
C51 C52 H52 119.5 . . ?
C52 C53 C54 119.5(4) . . ?
C52 C53 H53 120.3 . . ?
C54 C53 H53 120.3 . . ?
C55 C54 C53 121.0(4) . . ?
C55 C54 H54 119.5 . . ?
C53 C54 H54 119.5 . . ?
C54 C55 C56 119.6(4) . . ?
C54 C55 H55 120.2 . . ?
C56 C55 H55 120.2 . . ?
C55 C56 C51 120.2(4) . . ?
C55 C56 H56 119.9 . . ?
C51 C56 H56 119.9 . . ?
C58 C57 C62 119.0(3) . . ?
C58 C57 P2 123.4(3) . . ?
C62 C57 P2 117.6(3) . . ?
C59 C58 C57 120.7(4) . . ?
C59 C58 H58 119.7 . . ?
C57 C58 H58 119.7 . . ?
C58 C59 C60 120.4(4) . . ?
C58 C59 H59 119.8 . . ?
C60 C59 H59 119.8 . . ?
C61 C60 C59 119.3(4) . . ?
C61 C60 H60 120.3 . . ?
C59 C60 H60 120.3 . . ?
C60 C61 C62 120.2(4) . . ?
C60 C61 H61 119.9 . . ?
C62 C61 H61 119.9 . . ?
C61 C62 C57 120.4(4) . . ?
C61 C62 H62 119.8 . . ?
C57 C62 H62 119.8 . . ?
Cl2 C63 Cl1 111.7(3) . . ?
Cl2 C63 H63A 109.3 . . ?
Cl1 C63 H63A 109.3 . . ?
Cl2 C63 H63B 109.3 . . ?
Cl1 C63 H63B 109.3 . . ?
H63A C63 H63B 107.9 . . ?
C1 N1 C13 122.2(3) . . ?
C1 N1 Cu1 112.6(2) . . ?
C13 N1 Cu1 123.8(2) . . ?
C11 N2 C20 122.2(3) . . ?
C11 N2 Cu1 113.1(2) . . ?
C20 N2 Cu1 123.3(2) . . ?
F1 B1 F3 109.6(4) . . ?
F1 B1 F2 109.4(4) . . ?
F3 B1 F2 109.3(4) . . ?
F1 B1 F4 109.8(4) . . ?
F3 B1 F4 109.7(4) . . ?
F2 B1 F4 108.9(4) . . ?
C39 P1 C33 104.33(16) . . ?
C39 P1 C27 103.49(17) . . ?
C33 P1 C27 103.58(16) . . ?
C39 P1 Cu1 109.71(11) . . ?
C33 P1 Cu1 115.52(12) . . ?
C27 P1 Cu1 118.67(12) . . ?
C45 P2 C51 103.39(17) . . ?
C45 P2 C57 104.90(17) . . ?
C51 P2 C57 103.79(16) . . ?
C45 P2 Cu1 116.29(12) . . ?
C51 P2 Cu1 111.01(12) . . ?
C57 P2 Cu1 116.01(12) . . ?
N2 Cu1 N1 78.84(11) . . ?
N2 Cu1 P1 106.41(8) . . ?
N1 Cu1 P1 118.89(8) . . ?
N2 Cu1 P2 120.72(8) . . ?
N1 Cu1 P2 102.40(8) . . ?
P1 Cu1 P2 122.10(4) . . ?

loop_
_geom_bond_atom_site_label_1
_geom_bond_atom_site_label_2
_geom_bond_distance
_geom_bond_site_symmetry_2
_geom_bond_publ_flag
C1 N1 1.272(5) . ?
C1 C2 1.472(5) . ?
C1 C11 1.512(5) . ?
C2 C3 1.385(5) . ?
C2 C12 1.417(5) . ?
C3 C4 1.407(6) . ?
C3 H3 0.9500 . ?
C4 C5 1.369(6) . ?
C4 H4 0.9500 . ?
C5 C6 1.433(6) . ?
C5 H5 0.9500 . ?
C6 C12 1.401(5) . ?
C6 C7 1.414(6) . ?
C7 C8 1.364(6) . ?
C7 H7 0.9500 . ?
C8 C9 1.418(5) . ?
C8 H8 0.9500 . ?
C9 C10 1.377(5) . ?
C9 H9 0.9500 . ?
C10 C12 1.423(5) . ?
C10 C11 1.466(5) . ?
C11 N2 1.281(5) . ?
C13 C18 1.379(5) . ?
C13 C14 1.391(5) . ?
C13 N1 1.441(4) . ?
C14 C15 1.387(5) . ?
C14 H14 0.9500 . ?
C15 C16 1.383(5) . ?
C15 H15 0.9500 . ?
C16 C17 1.381(5) . ?
C16 C19 1.514(5) . ?
C17 C18 1.392(5) . ?
C17 H17 0.9500 . ?
C18 H18 0.9500 . ?
C19 H19A 0.9800 . ?
C19 H19B 0.9800 . ?
C19 H19C 0.9800 . ?
C20 C21 1.378(5) . ?
C20 C25 1.385(5) . ?
C20 N2 1.441(4) . ?
C21 C22 1.392(5) . ?
C21 H21 0.9500 . ?
C22 C23 1.386(6) . ?
C22 H22 0.9500 . ?
C23 C24 1.378(6) . ?
C23 C26 1.514(6) . ?
C24 C25 1.394(5) . ?
C24 H24 0.9500 . ?
C25 H25 0.9500 . ?
C26 H26A 0.9800 . ?
C26 H26B 0.9800 . ?
C26 H26C 0.9800 . ?
C27 C32 1.394(5) . ?
C27 C28 1.393(5) . ?
C27 P1 1.832(4) . ?
C28 C29 1.400(5) . ?
C28 H28 0.9500 . ?
C29 C30 1.382(6) . ?
C29 H29 0.9500 . ?
C30 C31 1.387(6) . ?
C30 H30 0.9500 . ?
C31 C32 1.381(5) . ?
C31 H31 0.9500 . ?
C32 H32 0.9500 . ?
C33 C34 1.391(5) . ?
C33 C38 1.402(5) . ?
C33 P1 1.826(4) . ?
C34 C35 1.379(6) . ?
C34 H34 0.9500 . ?
C35 C36 1.384(6) . ?
C35 H35 0.9500 . ?
C36 C37 1.384(6) . ?
C36 H36 0.9500 . ?
C37 C38 1.376(6) . ?
C37 H37 0.9500 . ?
C38 H38 0.9500 . ?
C39 C44 1.395(5) . ?
C39 C40 1.397(5) . ?
C39 P1 1.823(4) . ?
C40 C41 1.387(5) . ?
C40 H40 0.9500 . ?
C41 C42 1.388(6) . ?
C41 H41 0.9500 . ?
C42 C43 1.388(6) . ?
C42 H42 0.9500 . ?
C43 C44 1.388(6) . ?
C43 H43 0.9500 . ?
C44 H44 0.9500 . ?
C45 C46 1.394(5) . ?
C45 C50 1.397(5) . ?
C45 P2 1.817(4) . ?
C46 C47 1.385(5) . ?
C46 H46 0.9500 . ?
C47 C48 1.391(6) . ?
C47 H47 0.9500 . ?
C48 C49 1.373(6) . ?
C48 H48 0.9500 . ?
C49 C50 1.394(5) . ?
C49 H49 0.9500 . ?
C50 H50 0.9500 . ?
C51 C56 1.397(5) . ?
C51 C52 1.398(5) . ?
C51 P2 1.824(4) . ?
C52 C53 1.378(5) . ?
C52 H52 0.9500 . ?
C53 C54 1.385(6) . ?
C53 H53 0.9500 . ?
C54 C55 1.377(7) . ?
C54 H54 0.9500 . ?
C55 C56 1.394(6) . ?
C55 H55 0.9500 . ?
C56 H56 0.9500 . ?
C57 C58 1.383(5) . ?
C57 C62 1.391(5) . ?
C57 P2 1.835(4) . ?
C58 C59 1.379(5) . ?
C58 H58 0.9500 . ?
C59 C60 1.392(6) . ?
C59 H59 0.9500 . ?
C60 C61 1.381(6) . ?
C60 H60 0.9500 . ?
C61 C62 1.391(5) . ?
C61 H61 0.9500 . ?
C62 H62 0.9500 . ?
C63 Cl2 1.762(6) . ?
C63 Cl1 1.776(6) . ?
C63 H63A 0.9900 . ?
C63 H63B 0.9900 . ?
N1 Cu1 2.121(3) . ?
N2 Cu1 2.100(3) . ?
B1 F1 1.387(6) . ?
B1 F3 1.390(6) . ?
B1 F2 1.393(6) . ?
B1 F4 1.395(6) . ?
P1 Cu1 2.2571(10) . ?
P2 Cu1 2.2656(10) . ?

loop_
_geom_torsion_atom_site_label_1
_geom_torsion_atom_site_label_2
_geom_torsion_atom_site_label_3
_geom_torsion_atom_site_label_4
_geom_torsion
_geom_torsion_site_symmetry_1
_geom_torsion_site_symmetry_2
_geom_torsion_site_symmetry_3
_geom_torsion_site_symmetry_4
_geom_torsion_publ_flag
N1 C1 C2 C3 12.7(7) . . . . ?
C11 C1 C2 C3 -175.9(4) . . . . ?
N1 C1 C2 C12 -164.1(4) . . . . ?
C11 C1 C2 C12 7.3(4) . . . . ?
C12 C2 C3 C4 1.8(5) . . . . ?
C1 C2 C3 C4 -174.7(4) . . . . ?
C2 C3 C4 C5 -0.1(6) . . . . ?
C3 C4 C5 C6 -0.8(6) . . . . ?
C4 C5 C6 C12 -0.1(5) . . . . ?
C4 C5 C6 C7 -179.9(4) . . . . ?
C12 C6 C7 C8 0.2(5) . . . . ?
C5 C6 C7 C8 180.0(4) . . . . ?
C6 C7 C8 C9 -0.2(6) . . . . ?
C7 C8 C9 C10 0.3(6) . . . . ?
C8 C9 C10 C12 -0.3(5) . . . . ?
C8 C9 C10 C11 -179.9(4) . . . . ?
C9 C10 C11 N2 8.0(7) . . . . ?
C12 C10 C11 N2 -171.6(4) . . . . ?
C9 C10 C11 C1 -174.2(4) . . . . ?
C12 C10 C11 C1 6.2(4) . . . . ?
N1 C1 C11 N2 -16.8(5) . . . . ?
C2 C1 C11 N2 169.9(3) . . . . ?
N1 C1 C11 C10 164.8(3) . . . . ?
C2 C1 C11 C10 -8.5(4) . . . . ?
C7 C6 C12 C2 -178.3(3) . . . . ?
C5 C6 C12 C2 1.9(5) . . . . ?
C7 C6 C12 C10 -0.2(5) . . . . ?
C5 C6 C12 C10 180.0(3) . . . . ?
C3 C2 C12 C6 -2.8(5) . . . . ?
C1 C2 C12 C6 174.6(3) . . . . ?
C3 C2 C12 C10 179.0(3) . . . . ?
C1 C2 C12 C10 -3.6(4) . . . . ?
C9 C10 C12 C6 0.3(5) . . . . ?
C11 C10 C12 C6 -180.0(3) . . . . ?
C9 C10 C12 C2 178.6(3) . . . . ?
C11 C10 C12 C2 -1.7(4) . . . . ?
C18 C13 C14 C15 0.7(5) . . . . ?
N1 C13 C14 C15 -171.5(3) . . . . ?
C13 C14 C15 C16 -2.8(5) . . . . ?
C14 C15 C16 C17 2.1(6) . . . . ?
C14 C15 C16 C19 -178.2(4) . . . . ?
C15 C16 C17 C18 0.6(6) . . . . ?
C19 C16 C17 C18 -179.1(4) . . . . ?
C14 C13 C18 C17 1.9(6) . . . . ?
N1 C13 C18 C17 174.4(3) . . . . ?
C16 C17 C18 C13 -2.6(6) . . . . ?
C25 C20 C21 C22 1.0(6) . . . . ?
N2 C20 C21 C22 172.4(4) . . . . ?
C20 C21 C22 C23 -1.1(7) . . . . ?
C21 C22 C23 C24 0.5(7) . . . . ?
C21 C22 C23 C26 -178.3(4) . . . . ?
C22 C23 C24 C25 0.4(6) . . . . ?
C26 C23 C24 C25 179.1(4) . . . . ?
C21 C20 C25 C24 -0.1(6) . . . . ?
N2 C20 C25 C24 -171.4(3) . . . . ?
C23 C24 C25 C20 -0.5(6) . . . . ?
C32 C27 C28 C29 -1.1(6) . . . . ?
P1 C27 C28 C29 -178.6(3) . . . . ?
C27 C28 C29 C30 1.0(6) . . . . ?
C28 C29 C30 C31 -0.2(6) . . . . ?
C29 C30 C31 C32 -0.4(6) . . . . ?
C30 C31 C32 C27 0.3(6) . . . . ?
C28 C27 C32 C31 0.5(6) . . . . ?
P1 C27 C32 C31 177.9(3) . . . . ?
C38 C33 C34 C35 1.8(6) . . . . ?
P1 C33 C34 C35 -177.8(3) . . . . ?
C33 C34 C35 C36 -2.0(6) . . . . ?
C34 C35 C36 C37 0.8(6) . . . . ?
C35 C36 C37 C38 0.4(6) . . . . ?
C36 C37 C38 C33 -0.5(6) . . . . ?
C34 C33 C38 C37 -0.6(5) . . . . ?
P1 C33 C38 C37 179.0(3) . . . . ?
C44 C39 C40 C41 0.3(5) . . . . ?
P1 C39 C40 C41 175.0(3) . . . . ?
C39 C40 C41 C42 -0.9(6) . . . . ?
C40 C41 C42 C43 0.5(6) . . . . ?
C41 C42 C43 C44 0.5(6) . . . . ?
C42 C43 C44 C39 -1.0(6) . . . . ?
C40 C39 C44 C43 0.6(5) . . . . ?
P1 C39 C44 C43 -173.8(3) . . . . ?
C50 C45 C46 C47 -1.0(6) . . . . ?
P2 C45 C46 C47 177.9(3) . . . . ?
C45 C46 C47 C48 0.7(6) . . . . ?
C46 C47 C48 C49 -0.2(6) . . . . ?
C47 C48 C49 C50 0.0(6) . . . . ?
C48 C49 C50 C45 -0.3(6) . . . . ?
C46 C45 C50 C49 0.8(6) . . . . ?
P2 C45 C50 C49 -178.2(3) . . . . ?
C56 C51 C52 C53 -1.3(6) . . . . ?
P2 C51 C52 C53 176.0(3) . . . . ?
C51 C52 C53 C54 -0.3(6) . . . . ?
C52 C53 C54 C55 1.2(6) . . . . ?
C53 C54 C55 C56 -0.4(6) . . . . ?
C54 C55 C56 C51 -1.2(6) . . . . ?
C52 C51 C56 C55 2.0(6) . . . . ?
P2 C51 C56 C55 -175.1(3) . . . . ?
C62 C57 C58 C59 0.2(6) . . . . ?
P2 C57 C58 C59 -178.7(3) . . . . ?
C57 C58 C59 C60 -0.7(6) . . . . ?
C58 C59 C60 C61 0.1(6) . . . . ?
C59 C60 C61 C62 0.9(6) . . . . ?
C60 C61 C62 C57 -1.4(6) . . . . ?
C58 C57 C62 C61 0.8(6) . . . . ?
P2 C57 C62 C61 179.8(3) . . . . ?
C2 C1 N1 C13 -8.1(6) . . . . ?
C11 C1 N1 C13 -178.8(3) . . . . ?
C2 C1 N1 Cu1 -175.2(3) . . . . ?
C11 C1 N1 Cu1 14.0(4) . . . . ?
C18 C13 N1 C1 123.1(4) . . . . ?
C14 C13 N1 C1 -64.6(5) . . . . ?
C18 C13 N1 Cu1 -71.2(4) . . . . ?
C14 C13 N1 Cu1 101.1(3) . . . . ?
C10 C11 N2 C20 -5.3(6) . . . . ?
C1 C11 N2 C20 177.0(3) . . . . ?
C10 C11 N2 Cu1 -172.3(3) . . . . ?
C1 C11 N2 Cu1 10.0(4) . . . . ?
C21 C20 N2 C11 119.2(4) . . . . ?
C25 C20 N2 C11 -69.4(5) . . . . ?
C21 C20 N2 Cu1 -75.1(4) . . . . ?
C25 C20 N2 Cu1 96.3(4) . . . . ?
C44 C39 P1 C33 -20.6(3) . . . . ?
C40 C39 P1 C33 164.9(3) . . . . ?
C44 C39 P1 C27 -128.7(3) . . . . ?
C40 C39 P1 C27 56.8(3) . . . . ?
C44 C39 P1 Cu1 103.7(3) . . . . ?
C40 C39 P1 Cu1 -70.8(3) . . . . ?
C34 C33 P1 C39 91.8(3) . . . . ?
C38 C33 P1 C39 -87.9(3) . . . . ?
C34 C33 P1 C27 -160.2(3) . . . . ?
C38 C33 P1 C27 20.2(3) . . . . ?
C34 C33 P1 Cu1 -28.7(3) . . . . ?
C38 C33 P1 Cu1 151.6(3) . . . . ?
C32 C27 P1 C39 27.9(4) . . . . ?
C28 C27 P1 C39 -154.6(3) . . . . ?
C32 C27 P1 C33 -80.7(3) . . . . ?
C28 C27 P1 C33 96.7(3) . . . . ?
C32 C27 P1 Cu1 149.7(3) . . . . ?
C28 C27 P1 Cu1 -32.8(3) . . . . ?
C46 C45 P2 C51 33.4(4) . . . . ?
C50 C45 P2 C51 -147.6(3) . . . . ?
C46 C45 P2 C57 -75.1(3) . . . . ?
C50 C45 P2 C57 103.9(3) . . . . ?
C46 C45 P2 Cu1 155.3(3) . . . . ?
C50 C45 P2 Cu1 -25.7(3) . . . . ?
C56 C51 P2 C45 -97.6(3) . . . . ?
C52 C51 P2 C45 85.2(3) . . . . ?
C56 C51 P2 C57 11.7(4) . . . . ?
C52 C51 P2 C57 -165.5(3) . . . . ?
C56 C51 P2 Cu1 137.0(3) . . . . ?
C52 C51 P2 Cu1 -40.2(3) . . . . ?
C58 C57 P2 C45 10.2(3) . . . . ?
C62 C57 P2 C45 -168.7(3) . . . . ?
C58 C57 P2 C51 -98.0(3) . . . . ?
C62 C57 P2 C51 83.1(3) . . . . ?
C58 C57 P2 Cu1 140.0(3) . . . . ?
C62 C57 P2 Cu1 -39.0(3) . . . . ?
